data_2203536
loop_
_publ_author_name
'Lou, Ben-Yong'
'Xu, Ying'
'Yuan, Da-Qiang'
'Han, Lei'
'Hong, Mao-Chun'

_publ_section_title
;
 Bis[<i>N</i>-(4-hydroxybenzyl)-<small>D,L</small>-alaninato]copper(II)
 tetrahydrate
;
_journal_issue 5
_journal_name_full 'Acta Crystallographica Section E'
_journal_page_first m522
_journal_page_last m523
_journal_paper_doi 10.1107/S1600536804007342
_journal_volume 60
_journal_year 2004
_chemical_formula_iupac '[Cu (C10 H12 N O3)2], 4H2 O'
_chemical_formula_moiety 'C20 H24 Cu N2 O6, 4H2 O'
_chemical_formula_sum 'C20 H32 Cu N2 O10'
_chemical_formula_weight 524.02
_chemical_name_systematic
;
Bis[N-(4-hydroxybenzyl)-D,L-alanine]copper(II) tetrahydrate
;
_space_group_IT_number 14
_symmetry_cell_setting monoclinic
_symmetry_space_group_name_Hall '-P 2ybc'
_symmetry_space_group_name_H-M 'P 1 21/c 1'
_atom_sites_solution_hydrogens geom
_atom_sites_solution_primary direct
_atom_sites_solution_secondary difmap
_audit_creation_method SHELXL-97
_cell_angle_alpha 90.00
_cell_angle_beta 110.097(9)
_cell_angle_gamma 90.00
_cell_formula_units_Z 2
_cell_length_a 11.5535(19)
_cell_length_b 9.3028(11)
_cell_length_c 11.6612(19)
_cell_measurement_reflns_used 2484
_cell_measurement_temperature 173(2)
_cell_measurement_theta_max 27.4835
_cell_measurement_theta_min 3.0585
_cell_volume 1177.0(3)
_computing_cell_refinement CrystalClear
_computing_data_collection 'CrystalClear (Rigaku, 2000)'
_computing_data_reduction CrystalClear
_computing_molecular_graphics SHELXL97
_computing_publication_material SHELXL97
_computing_structure_refinement 'SHELXL97 (Sheldrick, 1997)'
_computing_structure_solution 'SHELXS97 (Sheldrick, 1997)'
_diffrn_ambient_temperature 130(2)
_diffrn_detector_area_resol_mean 14.6306
_diffrn_measured_fraction_theta_full 0.963
_diffrn_measured_fraction_theta_max 0.963
_diffrn_measurement_device_type 'Mercury CCD'
_diffrn_measurement_method \w
_diffrn_radiation_monochromator graphite
_diffrn_radiation_source 'fine-focus sealed tube'
_diffrn_radiation_type MoK\a
_diffrn_radiation_wavelength 0.71073
_diffrn_reflns_av_R_equivalents 0.0411
_diffrn_reflns_av_sigmaI/netI 0.0422
_diffrn_reflns_limit_h_max 14
_diffrn_reflns_limit_h_min -12
_diffrn_reflns_limit_k_max 11
_diffrn_reflns_limit_k_min -12
_diffrn_reflns_limit_l_max 14
_diffrn_reflns_limit_l_min -14
_diffrn_reflns_number 8837
_diffrn_reflns_theta_full 27.50
_diffrn_reflns_theta_max 27.50
_diffrn_reflns_theta_min 3.06
_diffrn_standards_decay_% 0
_diffrn_standards_interval_count 0
_diffrn_standards_number 0
_exptl_absorpt_coefficient_mu 0.985
_exptl_absorpt_correction_T_max 0.9524
_exptl_absorpt_correction_T_min 0.8664
_exptl_absorpt_correction_type multi-scan
_exptl_absorpt_process_details '(CrystalClear; Rigaku, 2000)'
_exptl_crystal_colour blue
_exptl_crystal_density_diffrn 1.479
_exptl_crystal_density_method 'not measured'
_exptl_crystal_description prism
_exptl_crystal_F_000 550
_exptl_crystal_size_max 0.15
_exptl_crystal_size_mid 0.10
_exptl_crystal_size_min 0.05
_refine_diff_density_max 0.336
_refine_diff_density_min -0.258
_refine_ls_extinction_method none
_refine_ls_goodness_of_fit_ref 1.030
_refine_ls_hydrogen_treatment mixed
_refine_ls_matrix_type full
_refine_ls_number_parameters 172
_refine_ls_number_reflns 2603
_refine_ls_number_restraints 0
_refine_ls_restrained_S_all 1.030
_refine_ls_R_factor_all 0.0592
_refine_ls_R_factor_gt 0.0423
_refine_ls_shift/su_max 0.000
_refine_ls_shift/su_mean 0.000
_refine_ls_structure_factor_coef Fsqd
_refine_ls_weighting_details 'calc w = 1/[\s^2^(Fo^2^)+(0.0412P)^2^+0.689P] where P = (Fo^2^+2Fc^2^)/3'
_refine_ls_weighting_scheme calc
_refine_ls_wR_factor_gt 0.0863
_refine_ls_wR_factor_ref 0.0938
_reflns_number_gt 2124
_reflns_number_total 2603
_reflns_threshold_expression I>2\s(I)
_cod_data_source_file br6143.cif
_cod_data_source_block I
_cod_depositor_comments
;
The following automatic conversions were performed:
'_symmetry_cell_setting' value 'Monoclinic' changed to 'monoclinic'
according to '/home/saulius/struct/CIF-dictionaries/cif_core.dic'
dictionary named 'cif_core.dic' version 2.4.1 from
2010-06-29.

'_exptl_absorpt_correction_type' value 'multi_scan' changed
to 'multi-scan' according to
'/home/saulius/struct/CIF-dictionaries/cif_core.dic' dictionary named
'cif_core.dic' version 2.4.1 from 2010-06-29.

Automatic conversion script
Id: cif_fix_enum 1527 2010-12-29 10:47:43Z saulius 

The following automatic conversions were performed:

'_symmetry_cell_setting' value 'Monoclinic' changed to 'monoclinic'
according to /home/saulius/struct/CIF-dictionaries/cif_core.dic
dictionary named 'cif_core.dic' version 2.4.1 from
2010-06-29.

'_exptl_absorpt_correction_type' value 'multi_scan'
changed to 'multi-scan' according to
/home/saulius/struct/CIF-dictionaries/cif_core.dic dictionary named
'cif_core.dic' version 2.4.1 from 2010-06-29.

Automatic conversion script
Id: cif_fix_values 1715 2011-07-08 13:25:40Z adriana 
;
_cod_original_sg_symbol_H-M 'P 21/c'
_cod_database_code 2203536
_cod_database_fobs_code 2203536

loop_
_symmetry_equiv_pos_as_xyz
'x, y, z'
'-x, y+1/2, -z+1/2'
'-x, -y, -z'
'x, -y-1/2, z-1/2'

loop_
_atom_site_label
_atom_site_fract_x
_atom_site_fract_y
_atom_site_fract_z
_atom_site_U_iso_or_equiv
_atom_site_adp_type
_atom_site_calc_flag
_atom_site_refinement_flags
_atom_site_occupancy
_atom_site_type_symbol
Cu1 0.0000 0.5000 0.0000 0.02105(13) Uani d S 1 Cu
O1 0.09781(15) 0.66941(18) 0.33004(15) 0.0230(4) Uani d . 1 O
O5 -0.09919(17) 0.7390(2) -0.11367(18) 0.0260(4) Uani d . 1 O
O2 -0.00863(14) 0.56088(19) 0.15601(15) 0.0234(4) Uani d . 1 O
O3 0.71915(17) 0.8233(2) 0.18634(18) 0.0283(4) Uani d . 1 O
N1 0.16204(16) 0.6045(2) 0.05049(17) 0.0201(4) Uani d . 1 N
H1 0.1524 0.6794 -0.0048 0.024 Uiso calc R 1 H
C10 0.1918(3) 0.8343(3) 0.1659(3) 0.0384(7) Uani d . 1 C
H10A 0.2611 0.8608 0.1400 0.058 Uiso calc R 1 H
H10B 0.2044 0.8751 0.2468 0.058 Uiso calc R 1 H
H10C 0.1151 0.8720 0.1072 0.058 Uiso calc R 1 H
C9 0.0831(2) 0.6314(2) 0.2227(2) 0.0188(5) Uani d . 1 C
C8 0.1839(2) 0.6723(3) 0.1718(2) 0.0219(5) Uani d . 1 C
H8 0.2643 0.6360 0.2295 0.026 Uiso calc R 1 H
C6 0.5936(2) 0.6370(3) 0.2265(2) 0.0236(5) Uani d . 1 C
H6 0.6563 0.6130 0.3013 0.028 Uiso calc R 1 H
C3 0.4100(2) 0.7050(3) 0.0094(2) 0.0305(6) Uani d . 1 C
H3A 0.3472 0.7292 -0.0654 0.037 Uiso calc R 1 H
C5 0.4822(2) 0.5631(3) 0.1893(2) 0.0251(5) Uani d . 1 C
H5 0.4698 0.4884 0.2394 0.030 Uiso calc R 1 H
C1 0.6123(2) 0.7453(3) 0.1539(2) 0.0210(5) Uani d . 1 C
C4 0.3890(2) 0.5959(3) 0.0808(2) 0.0224(5) Uani d . 1 C
C2 0.5205(2) 0.7797(3) 0.0446(2) 0.0303(6) Uani d . 1 C
H2 0.5333 0.8539 -0.0057 0.036 Uiso calc R 1 H
C7 0.2672(2) 0.5156(3) 0.0432(2) 0.0245(5) Uani d . 1 C
H7A 0.2473 0.4809 -0.0416 0.029 Uiso calc R 1 H
H7B 0.2765 0.4304 0.0965 0.029 Uiso calc R 1 H
O4 0.1661(3) 0.4128(3) 0.4687(2) 0.0523(7) Uani d . 1 O
H7 -0.051(3) 0.772(3) -0.137(3) 0.034(9) Uiso d . 1 H
H9 0.141(4) 0.497(5) 0.434(4) 0.070(13) Uiso d . 1 H
H10 -0.111(3) 0.798(4) -0.067(3) 0.046(11) Uiso d . 1 H
H4 0.198(3) 0.381(4) 0.429(3) 0.051(12) Uiso d . 1 H
H3 0.772(3) 0.791(4) 0.248(3) 0.045(10) Uiso d . 1 H

loop_
_atom_site_aniso_label
_atom_site_aniso_U_11
_atom_site_aniso_U_22
_atom_site_aniso_U_33
_atom_site_aniso_U_12
_atom_site_aniso_U_13
_atom_site_aniso_U_23
Cu1 0.01315(19) 0.0324(3) 0.0181(2) -0.00720(16) 0.00599(15) -0.00797(18)
O1 0.0216(8) 0.0287(10) 0.0187(9) 0.0001(7) 0.0071(7) -0.0052(7)
O5 0.0199(9) 0.0321(11) 0.0278(10) -0.0014(8) 0.0105(8) 0.0017(9)
O2 0.0175(8) 0.0317(9) 0.0227(9) -0.0079(7) 0.0091(7) -0.0072(7)
O3 0.0191(9) 0.0354(11) 0.0281(10) -0.0099(7) 0.0049(8) 0.0018(8)
N1 0.0154(9) 0.0265(11) 0.0184(10) -0.0033(7) 0.0059(8) -0.0029(8)
C10 0.0573(19) 0.0291(16) 0.0335(16) -0.0163(13) 0.0216(14) -0.0080(12)
C9 0.0183(11) 0.0171(11) 0.0206(12) 0.0027(8) 0.0063(9) -0.0004(9)
C8 0.0187(11) 0.0274(13) 0.0202(12) -0.0045(9) 0.0074(10) -0.0056(10)
C6 0.0166(11) 0.0248(13) 0.0261(13) 0.0015(9) 0.0033(10) 0.0030(10)
C3 0.0187(12) 0.0458(17) 0.0224(13) -0.0017(11) 0.0010(10) 0.0053(12)
C5 0.0205(12) 0.0223(12) 0.0325(14) -0.0009(9) 0.0092(10) 0.0045(11)
C1 0.0147(10) 0.0234(12) 0.0256(13) -0.0024(9) 0.0078(9) -0.0036(10)
C4 0.0151(11) 0.0271(13) 0.0261(13) -0.0011(9) 0.0085(10) -0.0036(10)
C2 0.0243(13) 0.0396(16) 0.0261(13) -0.0055(11) 0.0074(11) 0.0076(12)
C7 0.0161(11) 0.0285(14) 0.0291(13) -0.0037(9) 0.0080(10) -0.0038(11)
O4 0.0876(19) 0.0411(15) 0.0471(14) 0.0245(13) 0.0472(14) 0.0148(11)

loop_
_atom_type_symbol
_atom_type_description
_atom_type_scat_dispersion_real
_atom_type_scat_dispersion_imag
_atom_type_scat_source
C C 0.0033 0.0016 'International Tables Vol C Tables 4.2.6.8 and 6.1.1.4'
H H 0.0000 0.0000 'International Tables Vol C Tables 4.2.6.8 and 6.1.1.4'
N N 0.0061 0.0033 'International Tables Vol C Tables 4.2.6.8 and 6.1.1.4'
O O 0.0106 0.0060 'International Tables Vol C Tables 4.2.6.8 and 6.1.1.4'
Cu Cu 0.3201 1.2651 'International Tables Vol C Tables 4.2.6.8 and 6.1.1.4'

loop_
_geom_angle_atom_site_label_1
_geom_angle_atom_site_label_2
_geom_angle_atom_site_label_3
_geom_angle_site_symmetry_1
_geom_angle_site_symmetry_3
_geom_angle
_geom_angle_publ_flag
O2 Cu1 O2 . 3_565 180.00(3) no
O2 Cu1 N1 . . 85.81(7) yes
O2 Cu1 N1 3_565 . 94.19(7) no
O2 Cu1 N1 . 3_565 94.19(7) yes
O2 Cu1 N1 3_565 3_565 85.81(7) yes
N1 Cu1 N1 . 3_565 180.0 no
O4 O5 O1 2 4_575 114.65(10) ?
O4 O5 H7 2 . 113(2) ?
O1 O5 H10 4_575 . 107(2) ?
H7 O5 H10 . . 106(3) ?
C9 O2 Cu1 . . 115.28(15) yes
C1 O3 O5 . 4_676 120.06(16) ?
C1 O3 H3 . . 112(2) ?
C8 N1 C7 . . 114.35(18) ?
C8 N1 Cu1 . . 108.66(13) yes
C7 N1 Cu1 . . 114.15(14) ?
C8 N1 H1 . . 106.4 ?
C7 N1 H1 . . 106.4 ?
Cu1 N1 H1 . . 106.4 ?
C8 C10 H10A . . 109.5 ?
C8 C10 H10B . . 109.5 ?
H10A C10 H10B . . 109.5 ?
C8 C10 H10C . . 109.5 ?
H10A C10 H10C . . 109.5 ?
H10B C10 H10C . . 109.5 ?
O1 C9 O2 1 . 124.0(2) ?
O1 C9 O2 . . 124.0(2) ?
O1 C9 C8 1 . 117.2(2) ?
O1 C9 C8 . . 117.2(2) ?
O2 C9 C8 . . 118.8(2) ?
N1 C8 C10 . . 111.9(2) ?
N1 C8 C9 . . 111.16(18) ?
C10 C8 C9 . . 109.4(2) ?
N1 C8 H8 . . 108.1 ?
C10 C8 H8 . . 108.1 ?
C9 C8 H8 . . 108.1 ?
C1 C6 C5 . . 119.5(2) ?
C1 C6 H6 . . 120.2 ?
C5 C6 H6 . . 120.2 ?
C4 C3 C2 . . 121.5(2) ?
C4 C3 H3A . . 119.3 ?
C2 C3 H3A . . 119.3 ?
C4 C5 C6 . . 121.5(2) ?
C4 C5 H5 . . 119.3 ?
C6 C5 H5 . . 119.3 ?
O3 C1 C6 . . 122.3(2) ?
O3 C1 C2 . . 117.6(2) ?
C6 C1 C2 . . 120.0(2) ?
C5 C4 C3 . . 117.9(2) ?
C5 C4 C7 . . 120.5(2) ?
C3 C4 C7 . . 121.5(2) ?
C1 C2 C3 . . 119.5(2) ?
C1 C2 H2 . . 120.2 ?
C3 C2 H2 . . 120.2 ?
N1 C7 C4 . . 113.7(2) yes
N1 C7 H7A . . 108.8 ?
C4 C7 H7A . . 108.8 ?
N1 C7 H7B . . 108.8 ?
C4 C7 H7B . . 108.8 ?
H7A C7 H7B . . 107.7 ?
O3 O4 O1 2_645 1 88.97(8) ?
O3 O4 H9 2_645 . 97(3) ?
O1 O4 H4 1 . 94(3) ?
H9 O4 H4 . . 103(4) ?

loop_
_geom_bond_atom_site_label_1
_geom_bond_atom_site_label_2
_geom_bond_site_symmetry_2
_geom_bond_distance
_geom_bond_publ_flag
Cu1 O2 . 1.9404(17) yes
Cu1 O2 3_565 1.9404(17) no
Cu1 N1 . 2.0096(18) yes
Cu1 N1 3_565 2.0096(18) no
O1 C9 . 1.254(3) yes
O5 O4 2 2.639(3) ?
O5 O1 4_575 2.714(3) ?
O5 H7 . 0.76(3) ?
O5 H10 . 0.82(4) ?
O2 C9 . 1.262(3) yes
O3 C1 . 1.369(3) ?
O3 O5 4_676 2.611(3) ?
O3 H3 . 0.83(4) ?
N1 C8 . 1.489(3) ?
N1 C7 . 1.495(3) ?
N1 H1 . 0.9300 ?
C10 C8 . 1.513(4) ?
C10 H10A . 0.9800 ?
C10 H10B . 0.9800 ?
C10 H10C . 0.9800 ?
C9 O1 1 1.254(3) ?
C9 C8 . 1.526(3) ?
C8 H8 . 1.0000 ?
C6 C1 . 1.380(3) ?
C6 C5 . 1.390(3) ?
C6 H6 . 0.9500 ?
C3 C4 . 1.387(4) ?
C3 C2 . 1.386(3) ?
C3 H3A . 0.9500 ?
C5 C4 . 1.384(3) ?
C5 H5 . 0.9500 ?
C1 C2 . 1.387(3) ?
C4 C7 . 1.519(3) ?
C2 H2 . 0.9500 ?
C7 H7A . 0.9900 ?
C7 H7B . 0.9900 ?
O4 O3 2_645 2.714(3) ?
O4 O1 1 2.839(3) ?
O4 H9 . 0.88(4) ?
O4 H4 . 0.74(4) ?

loop_
_geom_hbond_atom_site_label_D
_geom_hbond_atom_site_label_H
_geom_hbond_atom_site_label_A
_geom_hbond_site_symmetry_A
_geom_hbond_distance_DH
_geom_hbond_distance_HA
_geom_hbond_distance_DA
_geom_hbond_angle_DHA
O3 H3 O5 4_676 0.83(4) 1.80(4) 2.611(3) 167(3)
O5 H7 O1 4_575 0.76(3) 1.96(3) 2.714(3) 168(3)
O5 H10 O4 2 0.82(4) 1.83(4) 2.639(3) 169(3)
O4 H4 O3 2_645 0.74(4) 1.97(4) 2.714(3) 172(4)
O4 H9 O1 1 0.88(4) 1.97(5) 2.839(3) 168(4)
